data_7117867
loop_
_publ_author_name
'Chang, Ganggang'
'Li, Bin'
'Wang, Hailong'
'Bao, Zongbi'
'Yildirim, Taner'
'Yao, Zizhu'
'Xiang, Shengchang'
'Zhou, Wei'
'Chen, Banglin'

_publ_section_title
;
 A microporous metal-organic framework with polarized trifluoromethyl
 groups for high methane storage.
;
_journal_issue 79
_journal_name_full 'Chemical communications (Cambridge, England)'
_journal_page_first 14789
_journal_page_last 14792
_journal_paper_doi 10.1039/c5cc05850c
_journal_volume 51
_journal_year 2015
_chemical_formula_sum 'C12 H6 Cu F3 O5'
_chemical_formula_weight 350.72
_chemical_name_systematic
; 
 ? 
;
_space_group_IT_number 166
_symmetry_cell_setting trigonal
_symmetry_space_group_name_Hall '-R 3 2"'
_symmetry_space_group_name_H-M 'R -3 m :H'
_atom_sites_solution_hydrogens geom
_atom_sites_solution_primary direct
_atom_sites_solution_secondary difmap
_audit_creation_method SHELXL-97
_audit_update_record
;
2015-07-07 deposited with the CCDC.
2015-08-17 downloaded from the CCDC.
;
_cell_angle_alpha 90.00
_cell_angle_beta 90.00
_cell_angle_gamma 120.00
_cell_formula_units_Z 18
_cell_length_a 18.5283(4)
_cell_length_b 18.5283(4)
_cell_length_c 38.8075(8)
_cell_measurement_temperature 293(2)
_cell_volume 11537.7(4)
_computing_structure_refinement 'SHELXL-97 (Sheldrick, 1997)'
_computing_structure_solution 'SHELXS-97 (Sheldrick, 1990)'
_diffrn_ambient_temperature 293(2)
_diffrn_measured_fraction_theta_full 0.993
_diffrn_measured_fraction_theta_max 0.994
_diffrn_measurement_device_type 'SuperNova, Dual, Cu at zero, Atlas'
_diffrn_radiation_monochromator graphite
_diffrn_radiation_source 'fine-focus sealed tube'
_diffrn_radiation_type CuK\a
_diffrn_radiation_wavelength 1.54184
_diffrn_reflns_av_R_equivalents 0.0458
_diffrn_reflns_av_sigmaI/netI 0.0199
_diffrn_reflns_limit_h_max 20
_diffrn_reflns_limit_h_min -23
_diffrn_reflns_limit_k_max 22
_diffrn_reflns_limit_k_min -15
_diffrn_reflns_limit_l_max 48
_diffrn_reflns_limit_l_min -44
_diffrn_reflns_number 19420
_diffrn_reflns_theta_full 74.06
_diffrn_reflns_theta_max 74.06
_diffrn_reflns_theta_min 2.98
_exptl_absorpt_coefficient_mu 1.493
_exptl_crystal_colour blue
_exptl_crystal_density_diffrn 0.909
_exptl_crystal_density_method 'not measured'
_exptl_crystal_description block
_exptl_crystal_F_000 3402
_exptl_crystal_size_max 0.35
_exptl_crystal_size_mid 0.3
_exptl_crystal_size_min 0.2
_refine_diff_density_max 0.921
_refine_diff_density_min -0.602
_refine_diff_density_rms 0.077
_refine_ls_extinction_method none
_refine_ls_goodness_of_fit_ref 1.282
_refine_ls_hydrogen_treatment mixed
_refine_ls_matrix_type full
_refine_ls_number_parameters 117
_refine_ls_number_reflns 2846
_refine_ls_number_restraints 137
_refine_ls_restrained_S_all 1.328
_refine_ls_R_factor_all 0.0627
_refine_ls_R_factor_gt 0.0583
_refine_ls_shift/su_max 0.001
_refine_ls_shift/su_mean 0.000
_refine_ls_structure_factor_coef Fsqd
_refine_ls_weighting_details 'calc w=1/[\s^2^(Fo^2^)+(0.1182P)^2^+4.0679P] where P=(Fo^2^+2Fc^2^)/3'
_refine_ls_weighting_scheme calc
_refine_ls_wR_factor_gt 0.1917
_refine_ls_wR_factor_ref 0.1975
_reflns_number_gt 2453
_reflns_number_total 2846
_reflns_threshold_expression >2sigma(I)
_cod_data_source_file c5cc05850c2.cif
_cod_data_source_block platon
_cod_original_cell_volume 11537.6(4)
_cod_original_sg_symbol_H-M R-3m
_cod_original_formula_sum 'C12 H6 Cu F3 O5 '
_cod_database_code 7117867

loop_
_symmetry_equiv_pos_as_xyz
'x, y, z'
'-y, x-y, z'
'-x+y, -x, z'
'x-y, -y, -z'
'-x, -x+y, -z'
'y, x, -z'
'x+2/3, y+1/3, z+1/3'
'-y+2/3, x-y+1/3, z+1/3'
'-x+y+2/3, -x+1/3, z+1/3'
'x-y+2/3, -y+1/3, -z+1/3'
'-x+2/3, -x+y+1/3, -z+1/3'
'y+2/3, x+1/3, -z+1/3'
'x+1/3, y+2/3, z+2/3'
'-y+1/3, x-y+2/3, z+2/3'
'-x+y+1/3, -x+2/3, z+2/3'
'x-y+1/3, -y+2/3, -z+2/3'
'-x+1/3, -x+y+2/3, -z+2/3'
'y+1/3, x+2/3, -z+2/3'
'-x, -y, -z'
'y, -x+y, -z'
'x-y, x, -z'
'-x+y, y, z'
'x, x-y, z'
'-y, -x, z'
'-x+2/3, -y+1/3, -z+1/3'
'y+2/3, -x+y+1/3, -z+1/3'
'x-y+2/3, x+1/3, -z+1/3'
'-x+y+2/3, y+1/3, z+1/3'
'x+2/3, x-y+1/3, z+1/3'
'-y+2/3, -x+1/3, z+1/3'
'-x+1/3, -y+2/3, -z+2/3'
'y+1/3, -x+y+2/3, -z+2/3'
'x-y+1/3, x+2/3, -z+2/3'
'-x+y+1/3, y+2/3, z+2/3'
'x+1/3, x-y+2/3, z+2/3'
'-y+1/3, -x+2/3, z+2/3'

loop_
_atom_site_label
_atom_site_type_symbol
_atom_site_fract_x
_atom_site_fract_y
_atom_site_fract_z
_atom_site_U_iso_or_equiv
_atom_site_adp_type
_atom_site_occupancy
_atom_site_symmetry_multiplicity
_atom_site_calc_flag
_atom_site_refinement_flags
_atom_site_disorder_assembly
_atom_site_disorder_group
C1 C 0.55588(14) 0.44412(14) 0.63914(10) 0.0503(9) Uani 1 2 d SU . .
H1 H 0.5664 0.4336 0.6615 0.060 Uiso 1 2 calc SR . .
C2 C 0.48300(16) 0.38719(18) 0.62220(7) 0.0503(6) Uani 1 1 d U . .
C3 C 0.42471(16) 0.30638(18) 0.63924(7) 0.0499(6) Uani 1 1 d U . .
C4 C 0.46741(19) 0.40336(19) 0.58839(8) 0.0579(7) Uani 1 1 d U . .
H4 H 0.4191 0.3649 0.5770 0.069 Uiso 1 1 calc R . .
C5 C 0.52375(15) 0.47625(15) 0.57206(12) 0.0580(11) Uani 1 2 d SU . .
C6 C 0.5400(2) 0.4600(2) 0.51090(16) 0.104(2) Uani 1 2 d SU . .
H6 H 0.5678 0.4322 0.5178 0.125 Uiso 1 2 calc SR . .
C7 C 0.51001(17) 0.48999(17) 0.53523(11) 0.0590(10) Uani 1 2 d SU A .
C8 C 0.4693(2) 0.5307(2) 0.52451(16) 0.104(3) Uani 1 2 d SDU . .
C9 C 0.4360(3) 0.5640(3) 0.5515(3) 0.158(4) Uani 0.649(6) 2 d SPDU A 1
F1 F 0.3969(2) 0.6031(2) 0.5359(2) 0.130(2) Uani 0.649(6) 2 d SPDU A 1
F2 F 0.4980(5) 0.6217(4) 0.57140(19) 0.190(3) Uani 0.649(6) 1 d PDU A 1
F1A F 0.4362(5) 0.5638(5) 0.5788(4) 0.130(2) Uani 0.351(6) 2 d SPDU A 2
F2A F 0.4617(7) 0.6552(6) 0.5364(4) 0.190(3) Uani 0.351(6) 1 d PDU A 2
C9A C 0.4290(4) 0.5710(4) 0.5442(4) 0.158(4) Uani 0.351(6) 2 d SPDU A 2
O1 O 0.36258(13) 0.25520(14) 0.62212(5) 0.0601(6) Uani 1 1 d U . .
O2 O 0.44345(13) 0.29561(14) 0.66902(5) 0.0601(6) Uani 1 1 d U . .
Cu1 Cu 0.38149(3) 0.190745(14) 0.694477(12) 0.0393(3) Uani 1 2 d S . .
O3 O 0.4584(3) 0.22918(16) 0.73940(11) 0.1114(17) Uani 1 2 d SD . .
H3 H 0.4892 0.2071 0.7401 0.167 Uiso 1 1 d RD . .

loop_
_atom_site_aniso_label
_atom_site_aniso_U_11
_atom_site_aniso_U_22
_atom_site_aniso_U_33
_atom_site_aniso_U_23
_atom_site_aniso_U_13
_atom_site_aniso_U_12
C1 0.0491(14) 0.0491(14) 0.0419(17) 0.0009(8) -0.0009(8) 0.0164(16)
C2 0.0449(13) 0.0525(15) 0.0433(13) 0.0036(11) -0.0021(10) 0.0167(12)
C3 0.0412(13) 0.0516(15) 0.0448(13) 0.0029(11) 0.0029(10) 0.0142(11)
C4 0.0483(14) 0.0564(16) 0.0507(15) 0.0053(12) -0.0074(12) 0.0125(13)
C5 0.0586(16) 0.0586(16) 0.046(2) 0.0072(9) -0.0072(9) 0.0209(18)
C6 0.145(5) 0.145(5) 0.061(3) 0.0096(15) -0.0096(15) 0.102(6)
C7 0.0572(15) 0.0572(15) 0.046(2) 0.0089(10) -0.0089(10) 0.0160(19)
C8 0.146(6) 0.146(6) 0.056(3) 0.0074(14) -0.0074(14) 0.100(6)
C9 0.177(6) 0.177(6) 0.161(9) 0.026(4) -0.026(4) 0.121(6)
F1 0.150(4) 0.150(4) 0.118(4) 0.0083(18) -0.0083(18) 0.097(4)
F2 0.241(6) 0.192(5) 0.173(5) -0.048(4) -0.023(4) 0.135(5)
F1A 0.150(4) 0.150(4) 0.118(4) 0.0083(18) -0.0083(18) 0.097(4)
F2A 0.241(6) 0.192(5) 0.173(5) -0.048(4) -0.023(4) 0.135(5)
C9A 0.177(6) 0.177(6) 0.161(9) 0.026(4) -0.026(4) 0.121(6)
O1 0.0491(10) 0.0563(11) 0.0503(10) 0.0089(9) -0.0043(9) 0.0079(9)
O2 0.0530(11) 0.0577(12) 0.0460(10) 0.0090(9) -0.0044(8) 0.0100(9)
Cu1 0.0313(3) 0.0498(3) 0.0308(3) -0.00095(8) -0.00191(16) 0.01563(16)
O3 0.111(3) 0.133(3) 0.083(3) -0.0303(14) -0.061(3) 0.0554(17)

loop_
_atom_type_symbol
_atom_type_description
_atom_type_scat_dispersion_real
_atom_type_scat_dispersion_imag
_atom_type_scat_source
C C 0.0181 0.0091 'International Tables Vol C Tables 4.2.6.8 and 6.1.1.4'
H H 0.0000 0.0000 'International Tables Vol C Tables 4.2.6.8 and 6.1.1.4'
Cu Cu -1.9646 0.5888 'International Tables Vol C Tables 4.2.6.8 and 6.1.1.4'
O O 0.0492 0.0322 'International Tables Vol C Tables 4.2.6.8 and 6.1.1.4'
F F 0.0727 0.0534 'International Tables Vol C Tables 4.2.6.8 and 6.1.1.4'

loop_
_geom_angle_atom_site_label_1
_geom_angle_atom_site_label_2
_geom_angle_atom_site_label_3
_geom_angle
_geom_angle_site_symmetry_1
_geom_angle_site_symmetry_3
C2 C1 C2 119.2(4) . 24_665
C1 C2 C4 120.2(3) . .
C1 C2 C3 119.4(3) . .
C4 C2 C3 120.3(2) . .
O2 C3 O1 126.3(3) . .
O2 C3 C2 116.7(2) . .
O1 C3 C2 117.0(2) . .
C5 C4 C2 120.0(3) . .
C4 C5 C4 120.3(4) . 24_665
C4 C5 C7 119.7(2) . .
C4 C5 C7 119.7(2) 24_665 .
C7 C6 C8 122.1(6) . 19_666
C6 C7 C8 117.9(5) . .
C6 C7 C5 117.3(5) . .
C8 C7 C5 124.8(5) . .
C7 C8 C6 119.9(6) . 19_666
C7 C8 C9 117.8(6) . .
C6 C8 C9 122.2(7) 19_666 .
C7 C8 C9A 131.8(8) . .
C6 C8 C9A 108.3(9) 19_666 .
C9 C8 C9A 14.0(8) . .
F2 C9 F2 110.2(10) . 24_665
F2 C9 F1 107.0(6) . .
F2 C9 F1 107.0(6) 24_665 .
F2 C9 C8 111.4(6) . .
F2 C9 C8 111.4(6) 24_665 .
F1 C9 C8 109.8(9) . .
F1A C9A F2A 108.3(8) . 24_665
F1A C9A F2A 108.3(8) . .
F2A C9A F2A 101.8(12) 24_665 .
F1A C9A C8 110.8(13) . .
F2A C9A C8 113.6(9) 24_665 .
F2A C9A C8 113.6(9) . .
C3 O1 Cu1 122.38(19) . 25_556
C3 O2 Cu1 123.52(19) . .
O2 Cu1 O2 88.65(15) . 23
O2 Cu1 O1 167.72(9) . 25_556
O2 Cu1 O1 90.03(11) 23 25_556
O2 Cu1 O1 90.03(11) . 11_556
O2 Cu1 O1 167.72(9) 23 11_556
O1 Cu1 O1 88.66(16) 25_556 11_556
O2 Cu1 O3 96.81(13) . .
O2 Cu1 O3 96.81(12) 23 .
O1 Cu1 O3 95.47(13) 25_556 .
O1 Cu1 O3 95.47(13) 11_556 .
O2 Cu1 Cu1 83.42(6) . 25_556
O2 Cu1 Cu1 83.43(6) 23 25_556
O1 Cu1 Cu1 84.30(6) 25_556 25_556
O1 Cu1 Cu1 84.29(6) 11_556 25_556
O3 Cu1 Cu1 179.67(15) . 25_556

loop_
_geom_bond_atom_site_label_1
_geom_bond_atom_site_label_2
_geom_bond_distance
_geom_bond_site_symmetry_2
C1 C2 1.394(3) .
C1 C2 1.394(3) 24_665
C2 C4 1.408(4) .
C2 C3 1.493(4) .
C3 O2 1.251(3) .
C3 O1 1.255(3) .
C4 C5 1.380(4) .
C5 C4 1.380(4) 24_665
C5 C7 1.496(6) .
C6 C7 1.349(9) .
C6 C8 1.407(8) 19_666
C7 C8 1.371(8) .
C8 C6 1.407(8) 19_666
C8 C9 1.496(9) .
C8 C9A 1.501(10) .
C9 F2 1.352(6) .
C9 F2 1.352(6) 24_665
C9 F1 1.396(9) .
F1A C9A 1.365(10) .
F2A C9A 1.396(7) .
C9A F2A 1.396(7) 24_665
O1 Cu1 1.960(2) 25_556
O2 Cu1 1.959(2) .
Cu1 O2 1.959(2) 23
Cu1 O1 1.960(2) 25_556
Cu1 O1 1.960(2) 11_556
Cu1 O3 2.136(4) .
Cu1 Cu1 2.6546(9) 25_556
